data_7251712
loop_
_publ_author_name
'Kataoka, Takayuki'
'Tsuchido, Yoshitaka'
'Kawai, Hidetoshi'

_publ_section_title
;
 Turn-off fluorescence sensing of benzenediols <i>via</i> guest-induced
 &#x3c0;-conjugation switching in bisimidazole-based hydrindacene
 allosteric receptors.
;
_journal_issue 3
_journal_name_full 'Physical chemistry chemical physics : PCCP'
_journal_page_first 2608
_journal_page_last 2614
_journal_paper_doi 10.1039/d5cp04027b
_journal_volume 28
_journal_year 2026
_chemical_formula_moiety 'C46 H42 N4 O8, 2(C H4 O)'
_chemical_formula_sum 'C48 H50 N4 O10'
_chemical_formula_weight 842.92
_chemical_name_systematic 'Bisnaphthoimidazole-Based Hydrindacene Receptor'
_space_group_crystal_system triclinic
_space_group_IT_number 2
_space_group_name_Hall '-P 1'
_space_group_name_H-M_alt 'P -1'
_atom_sites_solution_hydrogens geom
_atom_sites_solution_primary dual
_audit_creation_date 2025-07-15
_audit_creation_method
;
Olex2 1.5
(compiled 2021.11.18 svn.ra9532c28 for OlexSys, GUI svn.r6429)
;
_audit_update_record
;
2025-09-22 deposited with the CCDC.	2026-01-02 downloaded from the CCDC.
;
_cell_angle_alpha 111.251(5)
_cell_angle_beta 101.585(5)
_cell_angle_gamma 94.648(5)
_cell_formula_units_Z 1
_cell_length_a 7.6813(12)
_cell_length_b 10.6712(17)
_cell_length_c 14.613(2)
_cell_measurement_reflns_used 1158
_cell_measurement_temperature 90
_cell_measurement_theta_max 25.37
_cell_measurement_theta_min 2.98
_cell_volume 1078.0(3)
_computing_cell_refinement 'SAINT V8.40B (?, 2016)'
_computing_data_reduction 'SAINT V8.40B (?, 2016)'
_computing_molecular_graphics 'Olex2 1.5 (Dolomanov et al., 2009)'
_computing_publication_material 'Olex2 1.5 (Dolomanov et al., 2009)'
_computing_structure_refinement 'SHELXL 2019/3 (Sheldrick, 2015)'
_computing_structure_solution 'SHELXT 2018/2 (Sheldrick, 2018)'
_diffrn_ambient_temperature 90
_diffrn_measured_fraction_theta_full 0.960
_diffrn_measured_fraction_theta_max 0.960
_diffrn_measurement_device_type 'Bruker APEX-II CCD'
_diffrn_measurement_method '\f and \w scans'
_diffrn_radiation_type MoK\a
_diffrn_radiation_wavelength 0.71073
_diffrn_reflns_av_R_equivalents 0.0857
_diffrn_reflns_av_unetI/netI 0.1306
_diffrn_reflns_Laue_measured_fraction_full 0.960
_diffrn_reflns_Laue_measured_fraction_max 0.960
_diffrn_reflns_limit_h_max 9
_diffrn_reflns_limit_h_min -9
_diffrn_reflns_limit_k_max 12
_diffrn_reflns_limit_k_min -12
_diffrn_reflns_limit_l_max 16
_diffrn_reflns_limit_l_min -17
_diffrn_reflns_number 9187
_diffrn_reflns_point_group_measured_fraction_full 0.960
_diffrn_reflns_point_group_measured_fraction_max 0.960
_diffrn_reflns_theta_full 25.025
_diffrn_reflns_theta_max 25.025
_diffrn_reflns_theta_min 2.052
_diffrn_source_current 1.4
_diffrn_source_power 0.07
_diffrn_source_voltage 50.0
_diffrn_standards_number 0
_exptl_absorpt_coefficient_mu 0.092
_exptl_absorpt_correction_T_max 0.7454
_exptl_absorpt_correction_T_min 0.5374
_exptl_absorpt_correction_type multi-scan
_exptl_absorpt_process_details
;
SADABS-2016/2 (Bruker,2016/2) was used for absorption correction.
wR2(int) was 0.1174 before and 0.0733 after correction.
The Ratio of minimum to maximum transmission is 0.7210.
The \l/2 correction factor is Not present.
;
_exptl_crystal_colour 'clear orangish yellow'
_exptl_crystal_colour_lustre clear
_exptl_crystal_colour_modifier orangish
_exptl_crystal_colour_primary yellow
_exptl_crystal_density_diffrn 1.298
_exptl_crystal_description plate
_exptl_crystal_F_000 446
_exptl_crystal_recrystallization_method 'Vapour deposition'
_exptl_crystal_size_max 0.6
_exptl_crystal_size_mid 0.2
_exptl_crystal_size_min 0.1
_refine_diff_density_max 0.759
_refine_diff_density_min -0.391
_refine_diff_density_rms 0.103
_refine_ls_extinction_method none
_refine_ls_goodness_of_fit_ref 1.100
_refine_ls_hydrogen_treatment constr
_refine_ls_matrix_type full
_refine_ls_number_parameters 284
_refine_ls_number_reflns 3657
_refine_ls_number_restraints 0
_refine_ls_restrained_S_all 1.100
_refine_ls_R_factor_all 0.1535
_refine_ls_R_factor_gt 0.1084
_refine_ls_shift/su_max 0.000
_refine_ls_shift/su_mean 0.000
_refine_ls_structure_factor_coef Fsqd
_refine_ls_weighting_details 'w=1/[\s^2^(Fo^2^)+(0.1145P)^2^+3.6765P] where P=(Fo^2^+2Fc^2^)/3'
_refine_ls_weighting_scheme calc
_refine_ls_wR_factor_gt 0.2716
_refine_ls_wR_factor_ref 0.2945
_reflns_Friedel_coverage 0.000
_reflns_number_gt 2345
_reflns_number_total 3657
_reflns_threshold_expression 'I > 2\s(I)'
_cod_data_source_file d5cp04027b2.cif
_cod_data_source_block hyd_NpIm
_cod_database_code 7251712
_shelx_shelxl_version_number 2019/3
_shelx_space_group_comment
;
The symmetry employed for this shelxl refinement is uniquely defined
by the following loop, which should always be used as a source of
symmetry information in preference to the above space-group names.
They are only intended as comments.
;
_olex2_refinement_description
;
1. Fixed Uiso
 At 1.2 times of:
  All C(H) groups, All C(H,H) groups, All N(H) groups
 At 1.5 times of:
  All C(H,H,H) groups, All O(H) groups
2.a Secondary CH2 refined with riding coordinates:
 C00H(H00A,H00B), C00M(H00C,H00D), C00O(H00E,H00F), C00U(H00K,H00M)
2.b Aromatic/amide H refined with riding coordinates:
 N007(H007), C00G(H00G), C00L(H00L), C00N(H00N), C00P(H00P), C00Q(H00Q),
 C00R(H00R)
2.c Idealised Me refined as rotating group:
 C00S(H00U,H00V,H00W), C00T(H00H,H00I,H00J), C00V(H00O,H00S,H00T)
2.d Idealised tetrahedral OH refined as rotating group:
 O004(H004)
;
_olex2_submission_special_instructions 'No special instructions were received'

loop_
_space_group_symop_operation_xyz
'x, y, z'
'-x, -y, -z'

loop_
_atom_site_label
_atom_site_type_symbol
_atom_site_fract_x
_atom_site_fract_y
_atom_site_fract_z
_atom_site_U_iso_or_equiv
_atom_site_adp_type
_atom_site_occupancy
_atom_site_site_symmetry_order
_atom_site_calc_flag
_atom_site_refinement_flags_posn
_atom_site_refinement_flags_adp
_atom_site_refinement_flags_occupancy
_atom_site_disorder_assembly
_atom_site_disorder_group
O001 O 0.7147(5) 0.6686(4) 0.1388(3) 0.0288(10) Uani 1 1 d . . . . .
O002 O 0.6631(5) 0.8533(4) 0.1034(3) 0.0305(10) Uani 1 1 d . . . . .
O003 O 0.2527(5) 0.9175(4) 0.1492(3) 0.0297(10) Uani 1 1 d . . . . .
O004 O 0.5306(5) 0.3442(4) 0.1955(3) 0.0310(10) Uani 1 1 d . . . . .
H004 H 0.447495 0.383705 0.211541 0.047 Uiso 1 1 calc R U . . .
O5 O 0.4663(6) 0.9004(4) 0.2729(3) 0.0353(11) Uani 1 1 d . . . . .
N006 N 0.2050(6) 0.4234(4) 0.2294(3) 0.0214(10) Uani 1 1 d . . . . .
N007 N -0.0918(6) 0.3992(4) 0.2150(3) 0.0205(10) Uani 1 1 d . . . . .
H007 H -0.204313 0.396377 0.190452 0.025 Uiso 1 1 calc R U . . .
C008 C 0.1389(7) 0.5845(5) -0.0080(4) 0.0191(12) Uani 1 1 d . . . . .
C009 C 0.1588(7) 0.5472(5) 0.0754(4) 0.0172(12) Uani 1 1 d . . . . .
C00A C 0.1698(8) 0.3906(5) 0.3088(4) 0.0229(13) Uani 1 1 d . . . . .
C00B C 0.0461(7) 0.4282(5) 0.1766(4) 0.0223(13) Uani 1 1 d . . . . .
C00C C 0.3668(8) 0.8592(5) 0.1782(4) 0.0251(13) Uani 1 1 d . . . . .
C00D C 0.4125(7) 0.7243(5) 0.1117(4) 0.0211(12) Uani 1 1 d . . . . .
C00E C 0.6134(8) 0.7411(5) 0.1202(4) 0.0225(13) Uani 1 1 d . . . . .
C00F C 0.0243(8) 0.3276(5) 0.4507(4) 0.0252(13) Uani 1 1 d . . . . .
C00G C 0.2875(8) 0.3748(5) 0.3879(4) 0.0237(13) Uani 1 1 d . . . . .
H00G H 0.410687 0.383063 0.392371 0.028 Uiso 1 1 calc R U . . .
C00H C 0.3448(7) 0.6098(5) 0.1462(4) 0.0207(12) Uani 1 1 d . . . . .
H00A H 0.424120 0.542422 0.138714 0.025 Uiso 1 1 calc R U . . .
H00B H 0.337781 0.648195 0.216280 0.025 Uiso 1 1 calc R U . . .
C00I C -0.0193(7) 0.3749(5) 0.3009(4) 0.0212(12) Uani 1 1 d . . . . .
C00J C 0.0221(7) 0.4633(5) 0.0865(4) 0.0184(12) Uani 1 1 d . . . . .
C00K C 0.2169(8) 0.3461(5) 0.4613(4) 0.0248(13) Uani 1 1 d . . . . .
C00L C -0.0942(8) 0.3432(5) 0.3692(4) 0.0269(13) Uani 1 1 d . . . . .
H00L H -0.218111 0.332356 0.362253 0.032 Uiso 1 1 calc R U . . .
C00M C 0.3034(8) 0.6769(5) 0.0004(4) 0.0230(13) Uani 1 1 d . . . . .
H00C H 0.270792 0.754259 -0.015049 0.028 Uiso 1 1 calc R U . . .
H00D H 0.372666 0.628515 -0.045745 0.028 Uiso 1 1 calc R U . . .
C00N C -0.0421(9) 0.2982(6) 0.5272(4) 0.0325(15) Uani 1 1 d . . . . .
H00N H -0.165539 0.286394 0.521930 0.039 Uiso 1 1 calc R U . . .
C00O C 0.8526(8) 0.8838(6) 0.1063(5) 0.0318(15) Uani 1 1 d . . . . .
H00E H 0.881245 0.817632 0.047821 0.038 Uiso 1 1 calc R U . . .
H00F H 0.928008 0.881059 0.167171 0.038 Uiso 1 1 calc R U . . .
C00P C 0.3304(9) 0.3330(6) 0.5469(4) 0.0315(15) Uani 1 1 d . . . . .
H00P H 0.454386 0.343697 0.553973 0.038 Uiso 1 1 calc R U . . .
C00Q C 0.0726(9) 0.2872(6) 0.6075(4) 0.0340(15) Uani 1 1 d . . . . .
H00Q H 0.026454 0.267689 0.655893 0.041 Uiso 1 1 calc R U . . .
C00R C 0.2634(9) 0.3057(6) 0.6177(5) 0.0346(15) Uani 1 1 d . . . . .
H00R H 0.340837 0.298851 0.672776 0.042 Uiso 1 1 calc R U . . .
C00S C 0.4738(8) 0.2010(6) 0.1598(5) 0.0329(14) Uani 1 1 d . . . . .
H00U H 0.469645 0.159812 0.088898 0.049 Uiso 1 1 calc R U . . .
H00V H 0.356074 0.183051 0.169817 0.049 Uiso 1 1 calc R U . . .
H00W H 0.557388 0.163355 0.196557 0.049 Uiso 1 1 calc R U . . .
C00T C 0.8839(9) 1.0258(6) 0.1057(5) 0.0392(16) Uani 1 1 d . . . . .
H00H H 0.807298 1.027242 0.045624 0.059 Uiso 1 1 calc R U . . .
H00I H 1.007664 1.049666 0.106786 0.059 Uiso 1 1 calc R U . . .
H00J H 0.856366 1.090229 0.164416 0.059 Uiso 1 1 calc R U . . .
C00U C 0.4202(10) 1.0174(6) 0.3486(5) 0.0427(18) Uani 1 1 d . . . . .
H00K H 0.382038 1.081222 0.318549 0.051 Uiso 1 1 calc R U . . .
H00M H 0.525409 1.063826 0.404412 0.051 Uiso 1 1 calc R U . . .
C00V C 0.2721(12) 0.9709(7) 0.3872(6) 0.061(2) Uani 1 1 d . . . . .
H00O H 0.164815 0.932583 0.333110 0.091 Uiso 1 1 calc R U . . .
H00S H 0.249277 1.047207 0.440735 0.091 Uiso 1 1 calc R U . . .
H00T H 0.307088 0.903078 0.412724 0.091 Uiso 1 1 calc R U . . .

loop_
_atom_site_aniso_label
_atom_site_aniso_U_11
_atom_site_aniso_U_22
_atom_site_aniso_U_33
_atom_site_aniso_U_23
_atom_site_aniso_U_13
_atom_site_aniso_U_12
O001 0.021(2) 0.027(2) 0.044(2) 0.0196(19) 0.0079(18) 0.0069(18)
O002 0.019(2) 0.029(2) 0.053(3) 0.029(2) 0.0062(19) 0.0021(17)
O003 0.023(2) 0.030(2) 0.044(2) 0.0220(19) 0.0071(19) 0.0102(18)
O004 0.023(2) 0.024(2) 0.054(3) 0.019(2) 0.017(2) 0.0065(17)
O5 0.043(3) 0.029(2) 0.028(2) 0.0091(18) -0.002(2) 0.0083(19)
N006 0.021(3) 0.023(2) 0.025(2) 0.013(2) 0.006(2) 0.0085(19)
N007 0.018(2) 0.025(2) 0.020(2) 0.0124(19) 0.0009(19) 0.0078(19)
C008 0.019(3) 0.016(2) 0.026(3) 0.011(2) 0.006(2) 0.006(2)
C009 0.014(3) 0.017(2) 0.022(3) 0.008(2) 0.006(2) 0.007(2)
C00A 0.028(3) 0.019(3) 0.023(3) 0.011(2) 0.003(2) 0.002(2)
C00B 0.023(3) 0.017(3) 0.029(3) 0.012(2) 0.004(3) 0.003(2)
C00C 0.021(3) 0.019(3) 0.035(3) 0.015(2) 0.001(3) -0.003(2)
C00D 0.017(3) 0.020(3) 0.027(3) 0.012(2) 0.000(2) 0.004(2)
C00E 0.025(3) 0.018(3) 0.020(3) 0.006(2) -0.003(2) 0.000(2)
C00F 0.029(3) 0.018(3) 0.024(3) 0.009(2) -0.001(2) -0.004(2)
C00G 0.021(3) 0.028(3) 0.031(3) 0.020(3) 0.008(2) 0.007(2)
C00H 0.015(3) 0.021(3) 0.029(3) 0.013(2) 0.003(2) 0.002(2)
C00I 0.023(3) 0.019(3) 0.021(3) 0.007(2) 0.006(2) 0.003(2)
C00J 0.018(3) 0.017(2) 0.024(3) 0.011(2) 0.006(2) 0.007(2)
C00K 0.030(3) 0.015(3) 0.026(3) 0.008(2) -0.001(3) 0.001(2)
C00L 0.026(3) 0.026(3) 0.028(3) 0.013(2) 0.003(3) 0.001(2)
C00M 0.028(3) 0.018(3) 0.024(3) 0.011(2) 0.005(2) 0.003(2)
C00N 0.040(4) 0.030(3) 0.032(3) 0.018(3) 0.008(3) 0.001(3)
C00O 0.023(3) 0.030(3) 0.051(4) 0.024(3) 0.015(3) 0.002(3)
C00P 0.035(4) 0.027(3) 0.033(3) 0.017(3) 0.000(3) 0.000(3)
C00Q 0.050(4) 0.029(3) 0.026(3) 0.017(3) 0.006(3) -0.001(3)
C00R 0.039(4) 0.034(3) 0.030(3) 0.019(3) -0.004(3) 0.000(3)
C00S 0.027(3) 0.034(3) 0.041(4) 0.018(3) 0.010(3) 0.006(3)
C00T 0.026(4) 0.035(3) 0.064(5) 0.027(3) 0.012(3) 0.005(3)
C00U 0.063(5) 0.025(3) 0.033(4) 0.006(3) 0.010(3) 0.001(3)
C00V 0.094(7) 0.038(4) 0.050(4) 0.012(3) 0.031(5) -0.003(4)

loop_
_atom_type_symbol
_atom_type_description
_atom_type_scat_dispersion_real
_atom_type_scat_dispersion_imag
_atom_type_scat_source
C C 0.0033 0.0016 'International Tables Vol C Tables 4.2.6.8 and 6.1.1.4'
H H 0.0000 0.0000 'International Tables Vol C Tables 4.2.6.8 and 6.1.1.4'
N N 0.0061 0.0033 'International Tables Vol C Tables 4.2.6.8 and 6.1.1.4'
O O 0.0106 0.0060 'International Tables Vol C Tables 4.2.6.8 and 6.1.1.4'

loop_
_geom_angle_atom_site_label_1
_geom_angle_atom_site_label_2
_geom_angle_atom_site_label_3
_geom_angle
_geom_angle_site_symmetry_1
_geom_angle_site_symmetry_3
_geom_angle_publ_flag
C00E O002 C00O 116.1(4) . . ?
C00S O004 H004 109.5 . . ?
C00C O5 C00U 116.6(5) . . ?
C00B N006 C00A 105.5(5) . . ?
C00B N007 H007 126.0 . . ?
C00B N007 C00I 108.0(4) . . ?
C00I N007 H007 126.0 . . ?
C009 C008 C00J 121.0(5) . 2_565 ?
C009 C008 C00M 111.1(4) . . ?
C00J C008 C00M 127.9(5) 2_565 . ?
C008 C009 C00H 110.0(5) . . ?
C008 C009 C00J 122.2(5) . . ?
C00J C009 C00H 127.8(5) . . ?
N006 C00A C00I 109.4(5) . . ?
C00G C00A N006 130.1(5) . . ?
C00G C00A C00I 120.5(5) . . ?
N006 C00B N007 112.8(5) . . ?
N006 C00B C00J 123.4(5) . . ?
N007 C00B C00J 123.8(5) . . ?
O003 C00C O5 125.1(5) . . ?
O003 C00C C00D 124.7(5) . . ?
O5 C00C C00D 110.2(5) . . ?
C00C C00D C00H 108.4(4) . . ?
C00C C00D C00M 111.2(4) . . ?
C00E C00D C00C 109.1(4) . . ?
C00E C00D C00H 112.8(4) . . ?
C00E C00D C00M 111.5(5) . . ?
C00M C00D C00H 103.9(4) . . ?
O001 C00E O002 124.5(5) . . ?
O001 C00E C00D 127.0(5) . . ?
O002 C00E C00D 108.5(4) . . ?
C00L C00F C00K 120.7(5) . . ?
C00L C00F C00N 121.2(6) . . ?
C00N C00F C00K 118.0(5) . . ?
C00A C00G H00G 120.6 . . ?
C00A C00G C00K 118.8(5) . . ?
C00K C00G H00G 120.6 . . ?
C009 C00H C00D 103.8(4) . . ?
C009 C00H H00A 111.0 . . ?
C009 C00H H00B 111.0 . . ?
C00D C00H H00A 111.0 . . ?
C00D C00H H00B 111.0 . . ?
H00A C00H H00B 109.0 . . ?
N007 C00I C00A 104.3(5) . . ?
C00L C00I N007 133.1(5) . . ?
C00L C00I C00A 122.5(5) . . ?
C008 C00J C00B 122.4(5) 2_565 . ?
C009 C00J C008 116.8(5) . 2_565 ?
C009 C00J C00B 120.9(5) . . ?
C00G C00K C00F 119.8(5) . . ?
C00G C00K C00P 121.9(5) . . ?
C00P C00K C00F 118.2(5) . . ?
C00F C00L H00L 121.2 . . ?
C00I C00L C00F 117.6(5) . . ?
C00I C00L H00L 121.2 . . ?
C008 C00M C00D 105.1(4) . . ?
C008 C00M H00C 110.7 . . ?
C008 C00M H00D 110.7 . . ?
C00D C00M H00C 110.7 . . ?
C00D C00M H00D 110.7 . . ?
H00C C00M H00D 108.8 . . ?
C00F C00N H00N 119.4 . . ?
C00Q C00N C00F 121.3(6) . . ?
C00Q C00N H00N 119.4 . . ?
O002 C00O H00E 110.4 . . ?
O002 C00O H00F 110.4 . . ?
O002 C00O C00T 106.7(5) . . ?
H00E C00O H00F 108.6 . . ?
C00T C00O H00E 110.4 . . ?
C00T C00O H00F 110.4 . . ?
C00K C00P H00P 118.9 . . ?
C00R C00P C00K 122.2(6) . . ?
C00R C00P H00P 118.9 . . ?
C00N C00Q H00Q 119.8 . . ?
C00N C00Q C00R 120.5(6) . . ?
C00R C00Q H00Q 119.8 . . ?
C00P C00R C00Q 119.8(6) . . ?
C00P C00R H00R 120.1 . . ?
C00Q C00R H00R 120.1 . . ?
O004 C00S H00U 109.5 . . ?
O004 C00S H00V 109.5 . . ?
O004 C00S H00W 109.5 . . ?
H00U C00S H00V 109.5 . . ?
H00U C00S H00W 109.5 . . ?
H00V C00S H00W 109.5 . . ?
C00O C00T H00H 109.5 . . ?
C00O C00T H00I 109.5 . . ?
C00O C00T H00J 109.5 . . ?
H00H C00T H00I 109.5 . . ?
H00H C00T H00J 109.5 . . ?
H00I C00T H00J 109.5 . . ?
O5 C00U H00K 109.7 . . ?
O5 C00U H00M 109.7 . . ?
O5 C00U C00V 110.0(5) . . ?
H00K C00U H00M 108.2 . . ?
C00V C00U H00K 109.7 . . ?
C00V C00U H00M 109.7 . . ?
C00U C00V H00O 109.5 . . ?
C00U C00V H00S 109.5 . . ?
C00U C00V H00T 109.5 . . ?
H00O C00V H00S 109.5 . . ?
H00O C00V H00T 109.5 . . ?
H00S C00V H00T 109.5 . . ?

loop_
_geom_bond_atom_site_label_1
_geom_bond_atom_site_label_2
_geom_bond_distance
_geom_bond_site_symmetry_2
_geom_bond_publ_flag
O001 C00E 1.201(6) . ?
O002 C00E 1.348(6) . ?
O002 C00O 1.454(7) . ?
O003 C00C 1.211(6) . ?
O004 H004 0.8200 . ?
O004 C00S 1.422(7) . ?
O5 C00C 1.332(7) . ?
O5 C00U 1.462(7) . ?
N006 C00A 1.395(7) . ?
N006 C00B 1.322(7) . ?
N007 H007 0.8600 . ?
N007 C00B 1.358(7) . ?
N007 C00I 1.390(7) . ?
C008 C009 1.397(7) . ?
C008 C00J 1.417(7) 2_565 ?
C008 C00M 1.494(8) . ?
C009 C00H 1.519(7) . ?
C009 C00J 1.398(7) . ?
C00A C00G 1.389(8) . ?
C00A C00I 1.425(8) . ?
C00B C00J 1.477(8) . ?
C00C C00D 1.531(8) . ?
C00D C00E 1.514(8) . ?
C00D C00H 1.570(7) . ?
C00D C00M 1.547(7) . ?
C00F C00K 1.445(8) . ?
C00F C00L 1.417(8) . ?
C00F C00N 1.437(8) . ?
C00G H00G 0.9300 . ?
C00G C00K 1.409(8) . ?
C00H H00A 0.9700 . ?
C00H H00B 0.9700 . ?
C00I C00L 1.374(8) . ?
C00K C00P 1.432(8) . ?
C00L H00L 0.9300 . ?
C00M H00C 0.9700 . ?
C00M H00D 0.9700 . ?
C00N H00N 0.9300 . ?
C00N C00Q 1.367(8) . ?
C00O H00E 0.9700 . ?
C00O H00F 0.9700 . ?
C00O C00T 1.519(8) . ?
C00P H00P 0.9300 . ?
C00P C00R 1.353(9) . ?
C00Q H00Q 0.9300 . ?
C00Q C00R 1.433(9) . ?
C00R H00R 0.9300 . ?
C00S H00U 0.9600 . ?
C00S H00V 0.9600 . ?
C00S H00W 0.9600 . ?
C00T H00H 0.9600 . ?
C00T H00I 0.9600 . ?
C00T H00J 0.9600 . ?
C00U H00K 0.9700 . ?
C00U H00M 0.9700 . ?
C00U C00V 1.492(10) . ?
C00V H00O 0.9600 . ?
C00V H00S 0.9600 . ?
C00V H00T 0.9600 . ?

loop_
_geom_torsion_atom_site_label_1
_geom_torsion_atom_site_label_2
_geom_torsion_atom_site_label_3
_geom_torsion_atom_site_label_4
_geom_torsion
_geom_torsion_site_symmetry_1
_geom_torsion_site_symmetry_2
_geom_torsion_site_symmetry_3
_geom_torsion_site_symmetry_4
_geom_torsion_publ_flag
O003 C00C C00D C00E 127.4(6) . . . . ?
O003 C00C C00D C00H -109.5(6) . . . . ?
O003 C00C C00D C00M 4.1(8) . . . . ?
O5 C00C C00D C00E -54.7(6) . . . . ?
O5 C00C C00D C00H 68.4(5) . . . . ?
O5 C00C C00D C00M -178.0(4) . . . . ?
N006 C00A C00G C00K 177.6(5) . . . . ?
N006 C00A C00I N007 0.1(5) . . . . ?
N006 C00A C00I C00L -179.6(5) . . . . ?
N006 C00B C00J C008 152.9(5) . . . 2_565 ?
N006 C00B C00J C009 -27.7(8) . . . . ?
N007 C00B C00J C008 -27.9(8) . . . 2_565 ?
N007 C00B C00J C009 151.5(5) . . . . ?
N007 C00I C00L C00F -178.9(5) . . . . ?
C008 C009 C00H C00D 16.4(6) . . . . ?
C008 C009 C00J C008 0.8(8) . . . 2_565 ?
C008 C009 C00J C00B -178.7(5) . . . . ?
C009 C008 C00M C00D -14.1(6) . . . . ?
C00A N006 C00B N007 -0.8(6) . . . . ?
C00A N006 C00B C00J 178.5(5) . . . . ?
C00A C00G C00K C00F 2.8(7) . . . . ?
C00A C00G C00K C00P -177.9(5) . . . . ?
C00A C00I C00L C00F 0.7(8) . . . . ?
C00B N006 C00A C00G -178.7(5) . . . . ?
C00B N006 C00A C00I 0.4(6) . . . . ?
C00B N007 C00I C00A -0.5(5) . . . . ?
C00B N007 C00I C00L 179.1(6) . . . . ?
C00C O5 C00U C00V 84.9(7) . . . . ?
C00C C00D C00E O001 129.1(6) . . . . ?
C00C C00D C00E O002 -50.8(6) . . . . ?
C00C C00D C00H C009 94.4(5) . . . . ?
C00C C00D C00M C008 -93.1(5) . . . . ?
C00E O002 C00O C00T -169.4(5) . . . . ?
C00E C00D C00H C009 -144.8(4) . . . . ?
C00E C00D C00M C008 144.9(4) . . . . ?
C00F C00K C00P C00R -0.8(8) . . . . ?
C00F C00N C00Q C00R 0.3(9) . . . . ?
C00G C00A C00I N007 179.3(5) . . . . ?
C00G C00A C00I C00L -0.4(8) . . . . ?
C00G C00K C00P C00R 179.9(5) . . . . ?
C00H C009 C00J C008 -178.7(5) . . . 2_565 ?
C00H C009 C00J C00B 1.9(8) . . . . ?
C00H C00D C00E O001 8.6(8) . . . . ?
C00H C00D C00E O002 -171.2(4) . . . . ?
C00H C00D C00M C008 23.2(5) . . . . ?
C00I N007 C00B N006 0.9(6) . . . . ?
C00I N007 C00B C00J -178.4(4) . . . . ?
C00I C00A C00G C00K -1.4(8) . . . . ?
C00J C008 C009 C00H 178.7(5) 2_565 . . . ?
C00J C008 C009 C00J -0.8(8) 2_565 . . . ?
C00J C008 C00M C00D 165.4(5) 2_565 . . . ?
C00J C009 C00H C00D -164.0(5) . . . . ?
C00K C00F C00L C00I 0.7(7) . . . . ?
C00K C00F C00N C00Q -0.4(8) . . . . ?
C00K C00P C00R C00Q 0.8(9) . . . . ?
C00L C00F C00K C00G -2.5(7) . . . . ?
C00L C00F C00K C00P 178.2(5) . . . . ?
C00L C00F C00N C00Q -178.0(5) . . . . ?
C00M C008 C009 C00H -1.7(6) . . . . ?
C00M C008 C009 C00J 178.7(5) . . . . ?
C00M C00D C00E O001 -107.8(6) . . . . ?
C00M C00D C00E O002 72.4(5) . . . . ?
C00M C00D C00H C009 -23.9(5) . . . . ?
C00N C00F C00K C00G 179.9(5) . . . . ?
C00N C00F C00K C00P 0.6(7) . . . . ?
C00N C00F C00L C00I 178.2(5) . . . . ?
C00N C00Q C00R C00P -0.5(9) . . . . ?
C00O O002 C00E O001 1.5(8) . . . . ?
C00O O002 C00E C00D -178.7(4) . . . . ?
C00U O5 C00C O003 6.3(8) . . . . ?
C00U O5 C00C C00D -171.5(5) . . . . ?
